data_2218953
loop_
_publ_author_name
'Gowda, B. Thimme'
'Foro, Sabine'
'Babitha, K. S.'
'Fuess, Hartmut'

_publ_section_title
;
 4-Chlorophenyl 4-chlorobenzoate
;
_journal_coeditor_code CI2640
_journal_issue 8
_journal_name_full 'Acta Crystallographica Section E'
_journal_page_first o1582
_journal_paper_doi 10.1107/S1600536808022800
_journal_volume 64
_journal_year 2008
_chemical_formula_iupac 'C13 H8 Cl2 O2'
_chemical_formula_moiety 'C13 H8 Cl2 O2'
_chemical_formula_sum 'C13 H8 Cl2 O2'
_chemical_formula_weight 267.09
_chemical_name_systematic
;
4-Chlorophenyl 4-chlorobenzoate
;
_space_group_IT_number 14
_symmetry_cell_setting monoclinic
_symmetry_space_group_name_Hall '-P 2yn'
_symmetry_space_group_name_H-M 'P 1 21/n 1'
_atom_sites_solution_hydrogens difmap
_atom_sites_solution_primary direct
_atom_sites_solution_secondary difmap
_audit_creation_method SHELXL-97
_cell_angle_alpha 90.00
_cell_angle_beta 91.804(9)
_cell_angle_gamma 90.00
_cell_formula_units_Z 4
_cell_length_a 15.370(2)
_cell_length_b 3.9528(4)
_cell_length_c 19.465(2)
_cell_measurement_reflns_used 25
_cell_measurement_temperature 299(2)
_cell_measurement_theta_max 24.25
_cell_measurement_theta_min 11.47
_cell_volume 1182.0(2)
_computing_cell_refinement 'CAD-4-PC (Enraf--Nonius, 1996)'
_computing_data_collection 'CAD-4-PC (Enraf--Nonius, 1996)'
_computing_data_reduction 'REDU4 (Stoe & Cie, 1987)'
_computing_molecular_graphics 'PLATON (Spek, 2003)'
_computing_publication_material 'SHELXL97 (Sheldrick, 2008)'
_computing_structure_refinement 'SHELXL97 (Sheldrick, 2008)'
_computing_structure_solution 'SHELXS97 (Sheldrick, 2008)'
_diffrn_ambient_temperature 299(2)
_diffrn_measured_fraction_theta_full 1.000
_diffrn_measured_fraction_theta_max 1.000
_diffrn_measurement_device_type 'Enraf--Nonius CAD-4'
_diffrn_measurement_method \w/2\q
_diffrn_radiation_monochromator graphite
_diffrn_radiation_source 'fine-focus sealed tube'
_diffrn_radiation_type CuK\a
_diffrn_radiation_wavelength 1.54180
_diffrn_reflns_av_R_equivalents 0.0799
_diffrn_reflns_av_sigmaI/netI 0.0817
_diffrn_reflns_limit_h_max 18
_diffrn_reflns_limit_h_min -18
_diffrn_reflns_limit_k_max 0
_diffrn_reflns_limit_k_min -4
_diffrn_reflns_limit_l_max 23
_diffrn_reflns_limit_l_min -23
_diffrn_reflns_number 4211
_diffrn_reflns_theta_full 66.97
_diffrn_reflns_theta_max 66.97
_diffrn_reflns_theta_min 3.61
_diffrn_standards_decay_% 1.0
_diffrn_standards_interval_time 120
_diffrn_standards_number 3
_exptl_absorpt_coefficient_mu 4.826
_exptl_absorpt_correction_T_max 0.4198
_exptl_absorpt_correction_T_min 0.1936
_exptl_absorpt_correction_type psi-scan
_exptl_absorpt_process_details '(North <i>et al.</i>,  1968)'
_exptl_crystal_colour colourless
_exptl_crystal_density_diffrn 1.501
_exptl_crystal_density_method 'not measured'
_exptl_crystal_description rod
_exptl_crystal_F_000 544
_exptl_crystal_size_max 0.45
_exptl_crystal_size_mid 0.23
_exptl_crystal_size_min 0.18
_refine_diff_density_max 0.386
_refine_diff_density_min -0.328
_refine_ls_extinction_method none
_refine_ls_goodness_of_fit_ref 1.052
_refine_ls_hydrogen_treatment refxyz
_refine_ls_matrix_type full
_refine_ls_number_parameters 178
_refine_ls_number_reflns 2109
_refine_ls_number_restraints 0
_refine_ls_restrained_S_all 1.052
_refine_ls_R_factor_all 0.0580
_refine_ls_R_factor_gt 0.0475
_refine_ls_shift/su_max 0.021
_refine_ls_shift/su_mean 0.004
_refine_ls_structure_factor_coef Fsqd
_refine_ls_weighting_details 'calc w=1/[\s^2^(Fo^2^)+(0.0736P)^2^+0.2805P] where P=(Fo^2^+2Fc^2^)/3'
_refine_ls_weighting_scheme calc
_refine_ls_wR_factor_gt 0.1309
_refine_ls_wR_factor_ref 0.1389
_reflns_number_gt 1724
_reflns_number_total 2109
_reflns_threshold_expression I>2\s(I)
_cod_data_source_file ci2640.cif
_cod_data_source_block I
_cod_depositor_comments
;
The following automatic conversions were performed:
'_symmetry_cell_setting' value 'Monoclinic' changed to 'monoclinic'
according to '/home/saulius/struct/CIF-dictionaries/cif_core.dic'
dictionary named 'cif_core.dic' version 2.4.1 from 2010-06-29.

Automatic conversion script
Id: cif_fix_enum 1527 2010-12-29 10:47:43Z saulius 

The following automatic conversions were performed:

'_symmetry_cell_setting' value 'Monoclinic' changed to 'monoclinic'
according to /home/saulius/struct/CIF-dictionaries/cif_core.dic
dictionary named 'cif_core.dic' version 2.4.1 from 2010-06-29.

Automatic conversion script
Id: cif_fix_values 1715 2011-07-08 13:25:40Z adriana 
;
_cod_original_sg_symbol_H-M 'P 21/n'
_cod_database_code 2218953
_cod_database_fobs_code 2218953

loop_
_symmetry_equiv_pos_as_xyz
'x, y, z'
'-x+1/2, y+1/2, -z+1/2'
'-x, -y, -z'
'x-1/2, -y-1/2, z-1/2'

loop_
_atom_site_type_symbol
_atom_site_label
_atom_site_fract_x
_atom_site_fract_y
_atom_site_fract_z
_atom_site_U_iso_or_equiv
_atom_site_adp_type
_atom_site_calc_flag
_atom_site_occupancy
Cl Cl1 0.49228(5) 0.7640(2) 0.08027(4) 0.0690(3) Uani d 1
Cl Cl2 0.72347(5) -0.0839(2) 0.67678(3) 0.0704(3) Uani d 1
O O1 0.59363(10) 0.3353(5) 0.36024(9) 0.0529(5) Uani d 1
O O2 0.72448(12) 0.5904(7) 0.36130(10) 0.0737(7) Uani d 1
C C1 0.57335(13) 0.4453(6) 0.29332(12) 0.0444(5) Uani d 1
C C2 0.49523(15) 0.6088(7) 0.28247(14) 0.0518(6) Uani d 1
H H2 0.4603(19) 0.657(8) 0.3193(16) 0.062 Uiso d 1
C C3 0.46945(15) 0.7062(7) 0.21667(15) 0.0546(6) Uani d 1
H H3 0.4132(19) 0.820(9) 0.2133(15) 0.066 Uiso d 1
C C4 0.52292(14) 0.6377(6) 0.16294(13) 0.0469(5) Uani d 1
C C5 0.60108(15) 0.4709(7) 0.17399(13) 0.0492(6) Uani d 1
H H5 0.6337(18) 0.438(8) 0.1358(16) 0.059 Uiso d 1
C C6 0.62658(14) 0.3724(7) 0.23892(13) 0.0488(6) Uani d 1
H H6 0.6762(19) 0.246(8) 0.2482(15) 0.059 Uiso d 1
C C7 0.67225(14) 0.4158(7) 0.38938(12) 0.0482(6) Uani d 1
C C8 0.68345(13) 0.2812(6) 0.45961(12) 0.0452(5) Uani d 1
C C9 0.61746(15) 0.1152(8) 0.49299(14) 0.0530(6) Uani d 1
H H9 0.5619(19) 0.089(8) 0.4691(16) 0.064 Uiso d 1
C C10 0.62957(16) 0.0048(8) 0.55961(13) 0.0538(6) Uani d 1
H H10 0.584(2) -0.108(8) 0.5807(16) 0.065 Uiso d 1
C C11 0.70901(15) 0.0570(7) 0.59276(13) 0.0494(6) Uani d 1
C C12 0.77573(16) 0.2151(8) 0.56050(15) 0.0579(7) Uani d 1
H H12 0.826(2) 0.225(9) 0.5856(17) 0.069 Uiso d 1
C C13 0.76306(14) 0.3276(8) 0.49402(14) 0.0534(6) Uani d 1
H H13 0.8067(19) 0.428(9) 0.4718(16) 0.064 Uiso d 1

loop_
_atom_site_aniso_label
_atom_site_aniso_U_11
_atom_site_aniso_U_22
_atom_site_aniso_U_33
_atom_site_aniso_U_12
_atom_site_aniso_U_13
_atom_site_aniso_U_23
Cl1 0.0694(4) 0.0793(5) 0.0574(4) 0.0037(3) -0.0138(3) 0.0097(4)
Cl2 0.0777(5) 0.0819(6) 0.0507(4) 0.0114(4) -0.0142(3) 0.0012(3)
O1 0.0419(8) 0.0685(12) 0.0480(9) -0.0142(8) -0.0015(6) 0.0071(9)
O2 0.0623(11) 0.0998(18) 0.0589(11) -0.0387(11) 0.0032(9) 0.0064(11)
C1 0.0394(10) 0.0469(13) 0.0469(12) -0.0087(9) 0.0002(9) -0.0007(11)
C2 0.0404(11) 0.0604(16) 0.0553(14) -0.0009(10) 0.0094(10) -0.0063(12)
C3 0.0395(11) 0.0581(15) 0.0659(16) 0.0061(11) -0.0023(10) -0.0024(13)
C4 0.0447(11) 0.0462(13) 0.0492(12) -0.0044(10) -0.0046(9) 0.0006(11)
C5 0.0451(11) 0.0537(14) 0.0491(13) 0.0034(10) 0.0054(10) -0.0044(12)
C6 0.0393(11) 0.0553(14) 0.0518(13) 0.0056(10) 0.0007(9) -0.0009(12)
C7 0.0378(10) 0.0605(15) 0.0463(12) -0.0070(10) 0.0038(9) -0.0042(11)
C8 0.0367(10) 0.0513(13) 0.0477(13) -0.0032(9) 0.0027(9) -0.0065(11)
C9 0.0368(10) 0.0715(17) 0.0504(13) -0.0101(11) -0.0043(9) 0.0033(12)
C10 0.0428(11) 0.0678(16) 0.0507(13) -0.0070(12) 0.0003(10) 0.0049(13)
C11 0.0514(12) 0.0502(14) 0.0460(12) 0.0065(10) -0.0064(10) -0.0059(11)
C12 0.0413(11) 0.0657(17) 0.0659(16) 0.0002(11) -0.0123(11) -0.0106(14)
C13 0.0356(10) 0.0625(16) 0.0622(15) -0.0079(11) 0.0026(10) -0.0057(13)

loop_
_atom_type_symbol
_atom_type_description
_atom_type_scat_dispersion_real
_atom_type_scat_dispersion_imag
_atom_type_scat_source
C C 0.0181 0.0091 'International Tables Vol C Tables 4.2.6.8 and 6.1.1.4'
H H 0.0000 0.0000 'International Tables Vol C Tables 4.2.6.8 and 6.1.1.4'
Cl Cl 0.3639 0.7018 'International Tables Vol C Tables 4.2.6.8 and 6.1.1.4'
O O 0.0492 0.0322 'International Tables Vol C Tables 4.2.6.8 and 6.1.1.4'

loop_
_geom_angle_atom_site_label_1
_geom_angle_atom_site_label_2
_geom_angle_atom_site_label_3
_geom_angle
C7 O1 C1 119.07(17)
C2 C1 C6 120.9(2)
C2 C1 O1 117.2(2)
C6 C1 O1 121.7(2)
C1 C2 C3 119.8(2)
C1 C2 H2 120.1(19)
C3 C2 H2 120.1(19)
C4 C3 C2 119.2(2)
C4 C3 H3 126.1(17)
C2 C3 H3 114.7(17)
C3 C4 C5 120.8(2)
C3 C4 Cl1 119.77(19)
C5 C4 Cl1 119.41(19)
C6 C5 C4 120.1(2)
C6 C5 H5 124.0(19)
C4 C5 H5 115.8(19)
C5 C6 C1 119.1(2)
C5 C6 H6 123.0(18)
C1 C6 H6 117.8(18)
O2 C7 O1 122.9(2)
O2 C7 C8 124.7(2)
O1 C7 C8 112.34(19)
C9 C8 C13 118.9(2)
C9 C8 C7 122.7(2)
C13 C8 C7 118.4(2)
C10 C9 C8 120.8(2)
C10 C9 H9 120.8(18)
C8 C9 H9 118.3(18)
C11 C10 C9 119.0(2)
C11 C10 H10 122(2)
C9 C10 H10 119(2)
C12 C11 C10 121.2(2)
C12 C11 Cl2 120.19(19)
C10 C11 Cl2 118.6(2)
C11 C12 C13 119.5(2)
C11 C12 H12 114(2)
C13 C12 H12 126(2)
C12 C13 C8 120.5(2)
C12 C13 H13 121(2)
C8 C13 H13 119(2)

loop_
_geom_bond_atom_site_label_1
_geom_bond_atom_site_label_2
_geom_bond_distance
Cl1 C4 1.736(3)
Cl2 C11 1.735(3)
O1 C7 1.356(3)
O1 C1 1.399(3)
O2 C7 1.203(3)
C1 C2 1.374(3)
C1 C6 1.389(3)
C2 C3 1.383(4)
C2 H2 0.93(3)
C3 C4 1.377(4)
C3 H3 0.97(3)
C4 C5 1.381(3)
C5 C6 1.368(4)
C5 H5 0.92(3)
C6 H6 0.93(3)
C7 C8 1.472(3)
C8 C9 1.387(3)
C8 C13 1.389(3)
C9 C10 1.375(4)
C9 H9 0.96(3)
C10 C11 1.379(3)
C10 H10 0.93(3)
C11 C12 1.370(4)
C12 C13 1.376(4)
C12 H12 0.90(3)
C13 H13 0.90(3)

loop_
_geom_hbond_atom_site_label_D
_geom_hbond_atom_site_label_H
_geom_hbond_atom_site_label_A
_geom_hbond_site_symmetry_A
_geom_hbond_distance_DH
_geom_hbond_distance_HA
_geom_hbond_distance_DA
_geom_hbond_angle_DHA
C5 H5 O2 2_645 0.92(3) 2.58(3) 3.168(3) 123(2)

loop_
_geom_torsion_atom_site_label_1
_geom_torsion_atom_site_label_2
_geom_torsion_atom_site_label_3
_geom_torsion_atom_site_label_4
_geom_torsion
C7 O1 C1 C2 -129.5(3)
C7 O1 C1 C6 55.0(3)
C6 C1 C2 C3 -0.8(4)
O1 C1 C2 C3 -176.3(2)
C1 C2 C3 C4 -0.1(4)
C2 C3 C4 C5 0.7(4)
C2 C3 C4 Cl1 -179.0(2)
C3 C4 C5 C6 -0.3(4)
Cl1 C4 C5 C6 179.4(2)
C4 C5 C6 C1 -0.6(4)
C2 C1 C6 C5 1.1(4)
O1 C1 C6 C5 176.5(2)
C1 O1 C7 O2 3.2(4)
C1 O1 C7 C8 -179.9(2)
O2 C7 C8 C9 172.1(3)
O1 C7 C8 C9 -4.8(4)
O2 C7 C8 C13 -6.9(4)
O1 C7 C8 C13 176.2(2)
C13 C8 C9 C10 1.5(4)
C7 C8 C9 C10 -177.5(3)
C8 C9 C10 C11 -0.9(4)
C9 C10 C11 C12 -0.2(4)
C9 C10 C11 Cl2 -179.9(2)
C10 C11 C12 C13 0.7(4)
Cl2 C11 C12 C13 -179.5(2)
C11 C12 C13 C8 -0.1(4)
C9 C8 C13 C12 -1.0(4)
C7 C8 C13 C12 178.0(3)

loop_
_cod_related_entry_id
_cod_related_entry_database
_cod_related_entry_code
1 ChemSpider 216946
